data_4063664
loop_
_publ_author_name
'Fischer, Reinald'
'Langer, Jens'
'Krieck, Sven'
'G\"orls, Helmar'
'Westerhausen, Matthias'

_publ_section_title
;
 Coordination Behavior of Calcocene and Its Use as a Synthon for
 Heteroleptic Organocalcium Compounds
;
_journal_issue 6
_journal_name_full Organometallics
_journal_page_first 1359
_journal_paper_doi 10.1021/om100806f
_journal_volume 30
_journal_year 2011
_chemical_formula_moiety 'C16 H26 Ca N2'
_chemical_formula_sum 'C16 H26 Ca N2'
_chemical_formula_weight 286.47
_space_group_IT_number 15
_symmetry_cell_setting monoclinic
_symmetry_space_group_name_Hall '-C 2yc'
_symmetry_space_group_name_H-M 'C 1 2/c 1'
_atom_sites_solution_hydrogens geom
_atom_sites_solution_primary direct
_atom_sites_solution_secondary difmap
_audit_creation_method SHELXL-97
_cell_angle_alpha 90.00
_cell_angle_beta 111.725(2)
_cell_angle_gamma 90.00
_cell_formula_units_Z 4
_cell_length_a 13.7655(9)
_cell_length_b 9.1204(5)
_cell_length_c 13.9518(9)
_cell_measurement_reflns_used 5624
_cell_measurement_temperature 183(2)
_cell_measurement_theta_max 27.39
_cell_measurement_theta_min 2.85
_cell_volume 1627.19(18)
_computing_cell_refinement DENZO
_computing_data_collection COLLECT
_computing_data_reduction DENZO
_computing_molecular_graphics SHELXTL/PC
_computing_publication_material SHELXL-97
_computing_structure_refinement 'SHELXL-97 (Sheldrick, 1997)'
_computing_structure_solution 'SHELXS-97 (Sheldrick, 1990)'
_diffrn_ambient_temperature 183(2)
_diffrn_measured_fraction_theta_full 0.995
_diffrn_measured_fraction_theta_max 0.995
_diffrn_measurement_device_type KappaCCD
_diffrn_measurement_method 'phi- + omega-scan'
_diffrn_radiation_monochromator graphite
_diffrn_radiation_source 'fine-focus sealed tube'
_diffrn_radiation_type MoK\a
_diffrn_radiation_wavelength 0.71073
_diffrn_reflns_av_R_equivalents 0.0360
_diffrn_reflns_av_sigmaI/netI 0.0355
_diffrn_reflns_limit_h_max 17
_diffrn_reflns_limit_h_min -17
_diffrn_reflns_limit_k_max 11
_diffrn_reflns_limit_k_min -11
_diffrn_reflns_limit_l_max 18
_diffrn_reflns_limit_l_min -17
_diffrn_reflns_number 5624
_diffrn_reflns_theta_full 27.39
_diffrn_reflns_theta_max 27.39
_diffrn_reflns_theta_min 2.85
_exptl_absorpt_coefficient_mu 0.376
_exptl_absorpt_correction_type none
_exptl_crystal_colour colourless
_exptl_crystal_density_diffrn 1.169
_exptl_crystal_density_method 'not measured'
_exptl_crystal_description prism
_exptl_crystal_F_000 624
_exptl_crystal_size_max 0.06
_exptl_crystal_size_mid 0.06
_exptl_crystal_size_min 0.05
_refine_diff_density_max 0.839
_refine_diff_density_min -0.458
_refine_diff_density_rms 0.167
_refine_ls_extinction_coef 0.073(11)
_refine_ls_extinction_expression Fc^*^=kFc[1+0.001xFc^2^\l^3^/sin(2\q)]^-1/4^
_refine_ls_extinction_method SHELXL
_refine_ls_goodness_of_fit_ref 1.105
_refine_ls_hydrogen_treatment constr
_refine_ls_matrix_type full
_refine_ls_number_parameters 90
_refine_ls_number_reflns 1841
_refine_ls_number_restraints 0
_refine_ls_restrained_S_all 1.105
_refine_ls_R_factor_all 0.0960
_refine_ls_R_factor_gt 0.0769
_refine_ls_shift/su_max 0.001
_refine_ls_shift/su_mean 0.000
_refine_ls_structure_factor_coef Fsqd
_refine_ls_weighting_details 'calc w=1/[\s^2^(Fo^2^)+(0.1335P)^2^+3.8945P] where P=(Fo^2^+2Fc^2^)/3'
_refine_ls_weighting_scheme calc
_refine_ls_wR_factor_gt 0.2295
_refine_ls_wR_factor_ref 0.2487
_reflns_number_gt 1489
_reflns_number_total 1841
_reflns_threshold_expression >2sigma(I)
_cod_data_source_file om100806f_si_001.cif
_cod_data_source_block FO3635
_cod_original_cell_volume 1627.19(17)
_cod_original_sg_symbol_H-M 'C 2/c'
_cod_database_code 4063664

loop_
_symmetry_equiv_pos_as_xyz
'x, y, z'
'-x, y, -z+1/2'
'x+1/2, y+1/2, z'
'-x+1/2, y+1/2, -z+1/2'
'-x, -y, -z'
'x, -y, z-1/2'
'-x+1/2, -y+1/2, -z'
'x+1/2, -y+1/2, z-1/2'

loop_
_atom_site_label
_atom_site_type_symbol
_atom_site_fract_x
_atom_site_fract_y
_atom_site_fract_z
_atom_site_U_iso_or_equiv
_atom_site_adp_type
_atom_site_occupancy
_atom_site_symmetry_multiplicity
_atom_site_calc_flag
_atom_site_refinement_flags
Ca1 Ca 0.0000 -0.00169(12) 0.2500 0.0412(5) Uani 1 2 d S
N1 N 0.0075(2) -0.2349(5) 0.3630(2) 0.0588(10) Uani 1 1 d .
C1 C 0.1326(3) 0.2102(5) 0.2372(4) 0.0626(12) Uani 1 1 d .
H1A H 0.1022 0.2843 0.1872 0.075 Uiso 1 1 calc R
C2 C 0.1413(3) 0.2134(5) 0.3409(4) 0.0629(12) Uani 1 1 d .
H2A H 0.1187 0.2906 0.3733 0.075 Uiso 1 1 calc R
C3 C 0.1892(3) 0.0833(5) 0.3878(3) 0.0536(10) Uani 1 1 d .
H3A H 0.2041 0.0558 0.4575 0.064 Uiso 1 1 calc R
C4 C 0.2110(3) 0.0006(4) 0.3136(3) 0.0491(9) Uani 1 1 d .
H4A H 0.2440 -0.0927 0.3246 0.059 Uiso 1 1 calc R
C5 C 0.1762(3) 0.0788(5) 0.2205(3) 0.0547(11) Uani 1 1 d .
H5A H 0.1813 0.0481 0.1574 0.066 Uiso 1 1 calc R
C6 C -0.0261(3) -0.3658(5) 0.2897(4) 0.0617(11) Uani 1 1 d .
H6A H -0.1030 -0.3636 0.2533 0.074 Uiso 1 1 calc R
H6B H -0.0079 -0.4577 0.3303 0.074 Uiso 1 1 calc R
C7 C 0.1132(3) -0.2692(6) 0.4354(4) 0.0669(13) Uani 1 1 d .
H7A H 0.1128 -0.3644 0.4678 0.100 Uiso 1 1 calc R
H7B H 0.1363 -0.1931 0.4887 0.100 Uiso 1 1 calc R
H7C H 0.1611 -0.2730 0.3982 0.100 Uiso 1 1 calc R
C8 C -0.0631(3) -0.2324(6) 0.4193(3) 0.0592(11) Uani 1 1 d .
H8A H -0.0530 -0.3215 0.4612 0.089 Uiso 1 1 calc R
H8B H -0.1355 -0.2280 0.3703 0.089 Uiso 1 1 calc R
H8C H -0.0480 -0.1461 0.4644 0.089 Uiso 1 1 calc R

loop_
_atom_site_aniso_label
_atom_site_aniso_U_11
_atom_site_aniso_U_22
_atom_site_aniso_U_33
_atom_site_aniso_U_23
_atom_site_aniso_U_13
_atom_site_aniso_U_12
Ca1 0.0233(5) 0.0594(7) 0.0413(6) 0.000 0.0124(4) 0.000
N1 0.0287(15) 0.104(3) 0.0410(17) 0.0066(17) 0.0096(12) 0.0027(16)
C1 0.039(2) 0.056(2) 0.094(3) 0.016(2) 0.026(2) -0.0055(17)
C2 0.0357(19) 0.057(2) 0.101(4) -0.021(2) 0.031(2) -0.0080(17)
C3 0.0306(17) 0.074(3) 0.053(2) -0.0132(19) 0.0123(15) -0.0113(17)
C4 0.0242(16) 0.059(2) 0.064(2) -0.0041(18) 0.0160(15) -0.0020(14)
C5 0.0357(18) 0.071(3) 0.064(2) -0.003(2) 0.0264(17) -0.0115(17)
C6 0.051(2) 0.058(2) 0.072(3) 0.007(2) 0.0171(19) -0.0035(18)
C7 0.045(2) 0.073(3) 0.077(3) 0.016(2) 0.015(2) 0.002(2)
C8 0.045(2) 0.078(3) 0.060(2) 0.012(2) 0.0262(19) 0.0008(19)

loop_
_atom_type_symbol
_atom_type_description
_atom_type_scat_dispersion_real
_atom_type_scat_dispersion_imag
_atom_type_scat_source
C C 0.0033 0.0016 'International Tables Vol C Tables 4.2.6.8 and 6.1.1.4'
H H 0.0000 0.0000 'International Tables Vol C Tables 4.2.6.8 and 6.1.1.4'
N N 0.0061 0.0033 'International Tables Vol C Tables 4.2.6.8 and 6.1.1.4'
Ca Ca 0.2262 0.3064 'International Tables Vol C Tables 4.2.6.8 and 6.1.1.4'

loop_
_geom_angle_atom_site_label_1
_geom_angle_atom_site_label_2
_geom_angle_atom_site_label_3
_geom_angle
_geom_angle_site_symmetry_1
_geom_angle_site_symmetry_3
N1 Ca1 N1 71.86(17) 2 .
N1 Ca1 C4 90.60(11) 2 2
N1 Ca1 C4 90.13(11) . 2
N1 Ca1 C4 90.13(11) 2 .
N1 Ca1 C4 90.60(11) . .
C4 Ca1 C4 179.10(17) 2 .
N1 Ca1 C1 114.57(13) 2 .
N1 Ca1 C1 137.69(12) . .
C4 Ca1 C1 129.83(13) 2 .
C4 Ca1 C1 49.33(13) . .
N1 Ca1 C1 137.69(12) 2 2
N1 Ca1 C1 114.57(13) . 2
C4 Ca1 C1 49.33(13) 2 2
C4 Ca1 C1 129.83(13) . 2
C1 Ca1 C1 89.0(2) . 2
N1 Ca1 C5 88.09(12) 2 .
N1 Ca1 C5 118.20(12) . .
C4 Ca1 C5 149.48(13) 2 .
C4 Ca1 C5 30.03(13) . .
C1 Ca1 C5 29.91(14) . .
C1 Ca1 C5 118.68(15) 2 .
N1 Ca1 C5 118.20(12) 2 2
N1 Ca1 C5 88.09(12) . 2
C4 Ca1 C5 30.03(13) 2 2
C4 Ca1 C5 149.48(13) . 2
C1 Ca1 C5 118.68(15) . 2
C1 Ca1 C5 29.91(14) 2 2
C5 Ca1 C5 148.5(2) . 2
N1 Ca1 C3 118.06(11) 2 .
N1 Ca1 C3 89.53(12) . .
C4 Ca1 C3 149.56(13) 2 .
C4 Ca1 C3 29.93(13) . .
C1 Ca1 C3 49.47(15) . .
C1 Ca1 C3 104.05(14) 2 .
C5 Ca1 C3 49.61(13) . .
C5 Ca1 C3 119.56(13) 2 .
N1 Ca1 C3 89.53(12) 2 2
N1 Ca1 C3 118.06(11) . 2
C4 Ca1 C3 29.93(13) 2 2
C4 Ca1 C3 149.56(13) . 2
C1 Ca1 C3 104.05(14) . 2
C1 Ca1 C3 49.47(15) 2 2
C5 Ca1 C3 119.56(13) . 2
C5 Ca1 C3 49.61(13) 2 2
C3 Ca1 C3 146.8(2) . 2
N1 Ca1 C2 136.50(11) 2 .
N1 Ca1 C2 116.19(14) . .
C4 Ca1 C2 129.99(13) 2 .
C4 Ca1 C2 49.17(12) . .
C1 Ca1 C2 30.02(16) . .
C1 Ca1 C2 80.68(13) 2 .
C5 Ca1 C2 49.42(13) . .
C5 Ca1 C2 105.05(13) 2 .
C3 Ca1 C2 29.77(15) . .
C3 Ca1 C2 117.19(15) 2 .
N1 Ca1 C2 116.19(14) 2 2
N1 Ca1 C2 136.50(11) . 2
C4 Ca1 C2 49.17(12) 2 2
C4 Ca1 C2 129.99(13) . 2
C1 Ca1 C2 80.68(13) . 2
C1 Ca1 C2 30.02(16) 2 2
C5 Ca1 C2 105.05(13) . 2
C5 Ca1 C2 49.42(13) 2 2
C3 Ca1 C2 117.19(15) . 2
C3 Ca1 C2 29.77(15) 2 2
C2 Ca1 C2 87.8(2) . 2
C8 N1 C7 108.7(3) . .
C8 N1 C6 106.0(3) . .
C7 N1 C6 105.8(4) . .
C8 N1 Ca1 115.1(3) . .
C7 N1 Ca1 113.3(3) . .
C6 N1 Ca1 107.2(2) . .
C5 C1 C2 108.1(4) . .
C5 C1 Ca1 75.0(2) . .
C2 C1 Ca1 75.5(2) . .
C5 C1 H1A 125.9 . .
C2 C1 H1A 125.9 . .
Ca1 C1 H1A 115.7 . .
C3 C2 C1 108.1(4) . .
C3 C2 Ca1 74.8(2) . .
C1 C2 Ca1 74.4(2) . .
C3 C2 H2A 126.0 . .
C1 C2 H2A 126.0 . .
Ca1 C2 H2A 116.9 . .
C2 C3 C4 107.7(4) . .
C2 C3 Ca1 75.4(2) . .
C4 C3 Ca1 74.7(2) . .
C2 C3 H3A 126.2 . .
C4 C3 H3A 126.2 . .
Ca1 C3 H3A 115.9 . .
C3 C4 C5 108.5(4) . .
C3 C4 Ca1 75.4(2) . .
C5 C4 Ca1 75.1(2) . .
C3 C4 H4A 125.7 . .
C5 C4 H4A 125.7 . .
Ca1 C4 H4A 115.9 . .
C1 C5 C4 107.6(4) . .
C1 C5 Ca1 75.1(2) . .
C4 C5 Ca1 74.9(2) . .
C1 C5 H5A 126.2 . .
C4 C5 H5A 126.2 . .
Ca1 C5 H5A 116.0 . .
N1 C6 C6 112.2(3) . 2
N1 C6 H6A 109.2 . .
C6 C6 H6A 109.2 2 .
N1 C6 H6B 109.2 . .
C6 C6 H6B 109.2 2 .
H6A C6 H6B 107.9 . .
N1 C7 H7A 109.5 . .
N1 C7 H7B 109.5 . .
H7A C7 H7B 109.5 . .
N1 C7 H7C 109.5 . .
H7A C7 H7C 109.5 . .
H7B C7 H7C 109.5 . .
N1 C8 H8A 109.5 . .
N1 C8 H8B 109.5 . .
H8A C8 H8B 109.5 . .
N1 C8 H8C 109.5 . .
H8A C8 H8C 109.5 . .
H8B C8 H8C 109.5 . .

loop_
_geom_bond_atom_site_label_1
_geom_bond_atom_site_label_2
_geom_bond_distance
_geom_bond_site_symmetry_2
Ca1 N1 2.627(4) 2
Ca1 N1 2.627(4) .
Ca1 C4 2.705(3) 2
Ca1 C4 2.705(3) .
Ca1 C1 2.709(4) .
Ca1 C1 2.709(4) 2
Ca1 C5 2.707(3) .
Ca1 C5 2.707(3) 2
Ca1 C3 2.715(4) .
Ca1 C3 2.715(3) 2
Ca1 C2 2.723(4) .
Ca1 C2 2.723(4) 2
N1 C8 1.458(5) .
N1 C7 1.465(5) .
N1 C6 1.528(6) .
C1 C5 1.398(7) .
C1 C2 1.407(7) .
C1 H1A 0.9500 .
C2 C3 1.397(7) .
C2 H2A 0.9500 .
C3 C4 1.400(6) .
C3 H3A 0.9500 .
C4 C5 1.402(6) .
C4 H4A 0.9500 .
C5 H5A 0.9500 .
C6 C6 1.527(9) 2
C6 H6A 0.9900 .
C6 H6B 0.9900 .
C7 H7A 0.9800 .
C7 H7B 0.9800 .
C7 H7C 0.9800 .
C8 H8A 0.9800 .
C8 H8B 0.9800 .
C8 H8C 0.9800 .
